data_7717054
loop_
_publ_author_name
'Salom&#xf3;n-Flores, Mar&#xed;a K'
'Viviano-Posadas, Alejandro O'
'Valdes-Garc&#xed;a, Josue'
'L&#xf3;pez-Guerrero, V&#xed;ctor'
'Mart&#xed;nez-Otero, Diego'
'Barroso-Flores, Joaqu&#xed;n'
'German-Acacio, Juan M'
'Bazany-Rodr&#xed;guez, Iv&#xe1;n J'
'Dorazco-Gonz&#xe1;lez, Alejandro'

_publ_section_title
;
 Optical sensing of L-dihydroxy-phenylalanine in water by a high-affinity
 molecular receptor involving cooperative binding of a metal coordination
 bond and boronate-diol.
;
_journal_issue 40
_journal_name_full 'Dalton transactions (Cambridge, England : 2003)'
_journal_page_first 16541
_journal_page_last 16556
_journal_paper_doi 10.1039/d4dt02108h
_journal_volume 53
_journal_year 2024
_chemical_formula_moiety 'C31 H23 Br2 Cu N4, Br, 3(H2 O)'
_chemical_formula_sum 'C31 H29 Br3 Cu N4 O3'
_chemical_formula_weight 808.85
_space_group_crystal_system monoclinic
_space_group_IT_number 14
_space_group_name_Hall '-P 2ybc'
_space_group_name_H-M_alt 'P 1 21/c 1'
_atom_sites_solution_hydrogens mixed
_atom_sites_solution_primary direct
_atom_sites_solution_secondary difmap
_audit_creation_method SHELXL-2019/3
_audit_update_record
;
2024-03-18 deposited with the CCDC.	2024-09-18 downloaded from the CCDC.
;
_cell_angle_alpha 90
_cell_angle_beta 107.1466(9)
_cell_angle_gamma 90
_cell_formula_units_Z 4
_cell_length_a 17.1481(8)
_cell_length_b 14.9862(7)
_cell_length_c 12.3646(6)
_cell_measurement_reflns_used 9893
_cell_measurement_temperature 100(2)
_cell_measurement_theta_max 27.51
_cell_measurement_theta_min 2.19
_cell_volume 3036.3(2)
_computing_cell_refinement 'Bruker SAINT'
_computing_data_collection 'Bruker APEX2'
_computing_data_reduction 'Bruker SAINT'
_computing_molecular_graphics 'Bruker SHELXTL'
_computing_publication_material 'Bruker SHELXTL'
_computing_structure_refinement 'SHELXL-2019/2 (Sheldrick, 2019)'
_computing_structure_solution 'SHELXS-97 (Sheldrick 2008)'
_diffrn_ambient_temperature 100(2)
_diffrn_measured_fraction_theta_full 1.000
_diffrn_measured_fraction_theta_max 1.000
_diffrn_measurement_device_type 'Bruker APEX-II CCD'
_diffrn_measurement_method '\w scans'
_diffrn_radiation_monochromator mirrors
_diffrn_radiation_type MoK\a
_diffrn_radiation_wavelength 0.71073
_diffrn_reflns_av_R_equivalents 0.0358
_diffrn_reflns_av_unetI/netI 0.0172
_diffrn_reflns_Laue_measured_fraction_full 1.000
_diffrn_reflns_Laue_measured_fraction_max 1.000
_diffrn_reflns_limit_h_max 22
_diffrn_reflns_limit_h_min -22
_diffrn_reflns_limit_k_max 19
_diffrn_reflns_limit_k_min -19
_diffrn_reflns_limit_l_max 16
_diffrn_reflns_limit_l_min -16
_diffrn_reflns_number 65302
_diffrn_reflns_point_group_measured_fraction_full 1.000
_diffrn_reflns_point_group_measured_fraction_max 1.000
_diffrn_reflns_theta_full 25.242
_diffrn_reflns_theta_max 27.445
_diffrn_reflns_theta_min 2.195
_diffrn_source 'Incoatec ImuS'
_exptl_absorpt_coefficient_mu 4.707
_exptl_absorpt_correction_T_max 0.7456
_exptl_absorpt_correction_T_min 0.6276
_exptl_absorpt_correction_type multi-scan
_exptl_absorpt_process_details
; 
 SADABS 2016/2: Krause, L., Herbst-Irmer, R., Sheldrick G.M. & Stalke D., 
 J. Appl. Cryst. 48 (2015) 3-10 
;
_exptl_crystal_colour blue
_exptl_crystal_density_diffrn 1.769
_exptl_crystal_description Plate
_exptl_crystal_F_000 1604
_exptl_crystal_preparation Luminescent
_exptl_crystal_size_max 0.264
_exptl_crystal_size_mid 0.158
_exptl_crystal_size_min 0.075
_refine_diff_density_max 2.409
_refine_diff_density_min -1.563
_refine_diff_density_rms 0.103
_refine_ls_extinction_method none
_refine_ls_goodness_of_fit_ref 1.040
_refine_ls_hydrogen_treatment mixed
_refine_ls_matrix_type full
_refine_ls_number_parameters 407
_refine_ls_number_reflns 6938
_refine_ls_number_restraints 24
_refine_ls_restrained_S_all 1.039
_refine_ls_R_factor_all 0.0346
_refine_ls_R_factor_gt 0.0294
_refine_ls_shift/su_max 0.001
_refine_ls_shift/su_mean 0.000
_refine_ls_structure_factor_coef Fsqd
_refine_ls_weighting_details 'w=1/[\s^2^(Fo^2^)+(0.0412P)^2^+6.1216P] where P=(Fo^2^+2Fc^2^)/3'
_refine_ls_weighting_scheme calc
_refine_ls_wR_factor_gt 0.0759
_refine_ls_wR_factor_ref 0.0789
_reflns_Friedel_coverage 0.000
_reflns_number_gt 6172
_reflns_number_total 6938
_reflns_threshold_expression 'I > 2\s(I)'
_cod_data_source_file d4dt02108h2.cif
_cod_data_source_block 014DGA24_CuIQBz_0m
_cod_depositor_comments 'Adding full bibliography for 7717053--7717054.cif.'
_cod_original_sg_symbol_H-M 'P 21/c'
_cod_database_code 7717054
_shelx_shelxl_version_number 2019/3
_shelx_space_group_comment
; 
The symmetry employed for this shelxl refinement is uniquely defined 
by the following loop, which should always be used as a source of 
symmetry information in preference to the above space-group names. 
They are only intended as comments. 
;
_shelx_estimated_absorpt_t_min 0.370
_shelx_estimated_absorpt_t_max 0.719

loop_
_space_group_symop_operation_xyz
'x, y, z'
'-x, y+1/2, -z+1/2'
'-x, -y, -z'
'x, -y-1/2, z-1/2'

loop_
_atom_site_label
_atom_site_type_symbol
_atom_site_fract_x
_atom_site_fract_y
_atom_site_fract_z
_atom_site_U_iso_or_equiv
_atom_site_adp_type
_atom_site_occupancy
_atom_site_site_symmetry_order
_atom_site_calc_flag
_atom_site_refinement_flags_posn
_atom_site_refinement_flags_adp
_atom_site_refinement_flags_occupancy
_atom_site_disorder_assembly
_atom_site_disorder_group
Br1 Br 0.34448(2) 0.68368(2) 0.33519(2) 0.01981(7) Uani 1 1 d . . . . .
Br2 Br 0.45647(2) 0.60778(2) 0.11378(2) 0.01589(7) Uani 1 1 d . . . . .
Cu1 Cu 0.46501(2) 0.60961(2) 0.33157(2) 0.01007(7) Uani 1 1 d . . . . .
N1 N 0.56962(12) 0.54758(13) 0.37832(16) 0.0098(4) Uani 1 1 d . . . . .
N2 N 0.54293(13) 0.71519(13) 0.37021(17) 0.0114(4) Uani 1 1 d . . . . .
N3 N 0.42704(12) 0.48142(13) 0.34148(17) 0.0112(4) Uani 1 1 d . . . . .
N4 N 0.86786(13) 0.31596(14) 0.33767(19) 0.0147(4) Uani 1 1 d . . . . .
C1 C 0.63791(15) 0.59551(16) 0.39396(19) 0.0111(4) Uani 1 1 d . . . . .
C2 C 0.71269(15) 0.55352(16) 0.4130(2) 0.0124(4) Uani 1 1 d . . . . .
H2 H 0.761409 0.587398 0.425992 0.015 Uiso 1 1 calc R U . . .
C3 C 0.71504(15) 0.46039(16) 0.4128(2) 0.0127(5) Uani 1 1 d . . . . .
C4 C 0.64306(15) 0.41153(16) 0.3980(2) 0.0115(4) Uani 1 1 d . . . . .
H4 H 0.643807 0.348150 0.399094 0.014 Uiso 1 1 calc R U . . .
C5 C 0.57057(15) 0.45821(15) 0.38158(19) 0.0106(4) Uani 1 1 d . . . . .
C6 C 0.62295(15) 0.69275(16) 0.39208(19) 0.0119(5) Uani 1 1 d . . . . .
C7 C 0.68455(16) 0.75547(17) 0.4186(2) 0.0149(5) Uani 1 1 d . . . . .
H7 H 0.739858 0.738229 0.431459 0.018 Uiso 1 1 calc R U . . .
C8 C 0.66379(17) 0.84488(17) 0.4261(2) 0.0181(5) Uani 1 1 d . . . . .
H8 H 0.704955 0.889486 0.444860 0.022 Uiso 1 1 calc R U . . .
C9 C 0.58299(17) 0.86765(17) 0.4061(2) 0.0171(5) Uani 1 1 d . . . . .
H9 H 0.567782 0.927985 0.412094 0.020 Uiso 1 1 calc R U . . .
C10 C 0.52370(17) 0.80084(16) 0.3769(2) 0.0148(5) Uani 1 1 d . . . . .
H10 H 0.467880 0.816906 0.361294 0.018 Uiso 1 1 calc R U . . .
C11 C 0.48838(14) 0.42022(16) 0.36666(19) 0.0107(4) Uani 1 1 d . . . . .
C12 C 0.47379(15) 0.32987(16) 0.3765(2) 0.0129(5) Uani 1 1 d . . . . .
H12 H 0.517555 0.288296 0.394714 0.015 Uiso 1 1 calc R U . . .
C13 C 0.39381(16) 0.30147(17) 0.3593(2) 0.0144(5) Uani 1 1 d . . . . .
H13 H 0.382234 0.240014 0.365462 0.017 Uiso 1 1 calc R U . . .
C14 C 0.33130(16) 0.36345(18) 0.3330(2) 0.0157(5) Uani 1 1 d . . . . .
H14 H 0.276288 0.345299 0.320744 0.019 Uiso 1 1 calc R U . . .
C15 C 0.35053(15) 0.45298(17) 0.3249(2) 0.0140(5) Uani 1 1 d . . . . .
H15 H 0.307572 0.495548 0.306906 0.017 Uiso 1 1 calc R U . . .
C16 C 0.79324(15) 0.41390(16) 0.4225(2) 0.0130(5) Uani 1 1 d . . . . .
C17 C 0.86507(15) 0.42934(16) 0.5152(2) 0.0135(5) Uani 1 1 d . . . . .
C18 C 0.86758(16) 0.48327(18) 0.6097(2) 0.0169(5) Uani 1 1 d . . . . .
H18 H 0.819505 0.512464 0.614412 0.020 Uiso 1 1 calc R U . . .
C19 C 0.93954(17) 0.49366(19) 0.6951(2) 0.0210(5) Uani 1 1 d . . . . .
H19 H 0.940422 0.530163 0.758293 0.025 Uiso 1 1 calc R U . . .
C20 C 1.01201(17) 0.4513(2) 0.6909(2) 0.0231(6) Uani 1 1 d . . . . .
H20 H 1.061093 0.459744 0.750519 0.028 Uiso 1 1 calc R U . . .
C21 C 1.01172(16) 0.39787(18) 0.6009(2) 0.0205(5) Uani 1 1 d . . . . .
H21 H 1.060516 0.369366 0.597837 0.025 Uiso 1 1 calc R U . . .
C22 C 0.93796(15) 0.38529(16) 0.5119(2) 0.0154(5) Uani 1 1 d . . . . .
C23 C 0.93620(15) 0.32918(17) 0.4207(2) 0.0166(5) Uani 1 1 d . . . . .
H23 H 0.984862 0.300058 0.418231 0.020 Uiso 1 1 calc R U . . .
C24 C 0.79625(15) 0.35757(17) 0.3372(2) 0.0145(5) Uani 1 1 d . . . . .
H24 H 0.748185 0.346911 0.276580 0.017 Uiso 1 1 calc R U . . .
C25 C 0.86819(16) 0.25747(17) 0.2392(2) 0.0172(5) Uani 1 1 d . . . . .
H25A H 0.821011 0.216260 0.222793 0.021 Uiso 1 1 calc R U . . .
H25B H 0.918647 0.221144 0.259031 0.021 Uiso 1 1 calc R U . . .
C26 C 0.86368(16) 0.31263(17) 0.1353(2) 0.0174(5) Uani 1 1 d . . . . .
C27 C 0.78902(17) 0.3346(2) 0.0577(2) 0.0216(6) Uani 1 1 d . . . . .
H27 H 0.739736 0.313261 0.068665 0.026 Uiso 1 1 calc R U . . .
C28 C 0.78632(19) 0.3877(2) -0.0355(3) 0.0270(6) Uani 1 1 d . . . . .
H28 H 0.735232 0.403079 -0.087630 0.032 Uiso 1 1 calc R U . . .
C29 C 0.8584(2) 0.4184(2) -0.0526(3) 0.0289(7) Uani 1 1 d . . . . .
H29 H 0.856539 0.455693 -0.115475 0.035 Uiso 1 1 calc R U . . .
C30 C 0.93287(19) 0.3945(2) 0.0225(3) 0.0272(6) Uani 1 1 d . . . . .
H30 H 0.982190 0.414003 0.009885 0.033 Uiso 1 1 calc R U . . .
C31 C 0.93545(17) 0.34201(19) 0.1161(2) 0.0208(5) Uani 1 1 d . . . . .
H31 H 0.986641 0.326025 0.167422 0.025 Uiso 1 1 calc R U . . .
Br3 Br 0.88042(2) 0.74771(2) 0.11822(3) 0.03189(9) Uani 1 1 d . . . . .
O2 O 0.63558(14) 0.49082(16) 0.13836(18) 0.0289(5) Uani 1 1 d D . . . .
H2A H 0.5930(15) 0.521(2) 0.128(4) 0.043 Uiso 1 1 d D U . . .
H2B H 0.621(2) 0.458(2) 0.082(2) 0.043 Uiso 1 1 d D U . . .
O1 O 0.14151(15) 0.35809(19) 0.1451(2) 0.0397(6) Uani 1 1 d D . . . .
H1A H 0.140(3) 0.320(2) 0.194(3) 0.060 Uiso 1 1 d D U . . .
H1B H 0.127(3) 0.329(3) 0.084(2) 0.060 Uiso 1 1 d D U . . .
O3 O 0.7895(5) 0.5853(6) 0.2305(6) 0.0489(17) Uani 0.560(10) 1 d D U P A 1
H3A H 0.7515(13) 0.552(3) 0.193(4) 0.073 Uiso 0.560(10) 1 d D U P A 1
H3B H 0.791(4) 0.6350(19) 0.199(4) 0.073 Uiso 0.560(10) 1 d D U P A 1
O3A O 0.7636(6) 0.6253(8) 0.2268(8) 0.0489(17) Uani 0.440(10) 1 d D U P A 2
H3C H 0.725(4) 0.591(4) 0.194(7) 0.073 Uiso 0.440(10) 1 d D U P A 2
H3D H 0.795(5) 0.635(8) 0.188(7) 0.073 Uiso 0.440(10) 1 d D U P A 2

loop_
_atom_site_aniso_label
_atom_site_aniso_U_11
_atom_site_aniso_U_22
_atom_site_aniso_U_33
_atom_site_aniso_U_23
_atom_site_aniso_U_13
_atom_site_aniso_U_12
Br1 0.01653(13) 0.01913(13) 0.02367(14) -0.00023(10) 0.00577(10) 0.00747(10)
Br2 0.02629(14) 0.01074(12) 0.01106(12) -0.00120(8) 0.00615(10) -0.00447(9)
Cu1 0.01075(14) 0.00838(14) 0.01088(14) 0.00065(10) 0.00290(11) 0.00273(10)
N1 0.0111(9) 0.0088(9) 0.0094(9) 0.0006(7) 0.0030(7) 0.0013(7)
N2 0.0168(10) 0.0086(9) 0.0088(9) 0.0001(7) 0.0038(8) 0.0021(7)
N3 0.0126(10) 0.0119(9) 0.0094(9) -0.0001(7) 0.0037(7) 0.0017(8)
N4 0.0134(10) 0.0120(10) 0.0193(11) -0.0013(8) 0.0055(8) 0.0031(8)
C1 0.0143(11) 0.0111(11) 0.0076(10) 0.0000(8) 0.0029(9) -0.0002(9)
C2 0.0116(11) 0.0144(11) 0.0114(11) 0.0007(9) 0.0039(9) -0.0011(9)
C3 0.0132(11) 0.0138(11) 0.0105(10) 0.0007(9) 0.0027(9) 0.0032(9)
C4 0.0144(11) 0.0094(10) 0.0109(10) 0.0015(8) 0.0041(9) 0.0021(9)
C5 0.0135(11) 0.0110(11) 0.0071(10) -0.0001(8) 0.0029(8) 0.0004(9)
C6 0.0175(12) 0.0110(11) 0.0076(10) 0.0003(8) 0.0044(9) 0.0009(9)
C7 0.0183(12) 0.0138(11) 0.0123(11) 0.0008(9) 0.0039(9) -0.0014(9)
C8 0.0286(14) 0.0132(12) 0.0117(11) -0.0005(9) 0.0047(10) -0.0048(10)
C9 0.0314(15) 0.0088(11) 0.0107(11) -0.0006(9) 0.0058(10) 0.0011(10)
C10 0.0225(13) 0.0118(11) 0.0099(11) 0.0000(9) 0.0049(10) 0.0047(9)
C11 0.0127(11) 0.0114(11) 0.0082(10) 0.0006(8) 0.0036(9) 0.0012(9)
C12 0.0172(12) 0.0119(11) 0.0096(11) 0.0001(9) 0.0042(9) 0.0008(9)
C13 0.0198(12) 0.0139(11) 0.0101(11) -0.0007(9) 0.0050(9) -0.0046(9)
C14 0.0140(12) 0.0210(13) 0.0122(11) -0.0004(9) 0.0040(9) -0.0043(10)
C15 0.0124(11) 0.0166(12) 0.0126(11) 0.0002(9) 0.0032(9) 0.0002(9)
C16 0.0125(11) 0.0116(11) 0.0155(12) 0.0026(9) 0.0050(9) 0.0022(9)
C17 0.0125(11) 0.0113(11) 0.0163(12) 0.0030(9) 0.0036(9) 0.0005(9)
C18 0.0163(12) 0.0177(12) 0.0166(12) 0.0009(10) 0.0046(10) 0.0010(10)
C19 0.0222(14) 0.0209(13) 0.0184(13) -0.0005(10) 0.0038(11) -0.0021(11)
C20 0.0174(13) 0.0256(14) 0.0211(13) 0.0020(11) -0.0024(11) -0.0031(11)
C21 0.0135(12) 0.0217(13) 0.0240(14) 0.0033(11) 0.0018(10) 0.0026(10)
C22 0.0129(12) 0.0134(11) 0.0190(12) 0.0028(9) 0.0036(10) 0.0017(9)
C23 0.0113(11) 0.0159(12) 0.0228(13) 0.0027(10) 0.0052(10) 0.0047(9)
C24 0.0105(11) 0.0144(11) 0.0180(12) -0.0002(9) 0.0033(9) 0.0022(9)
C25 0.0160(12) 0.0143(12) 0.0225(13) -0.0050(10) 0.0074(10) 0.0011(9)
C26 0.0192(13) 0.0152(12) 0.0202(13) -0.0071(10) 0.0095(10) -0.0025(10)
C27 0.0158(13) 0.0266(14) 0.0229(14) -0.0019(11) 0.0065(11) -0.0045(11)
C28 0.0214(14) 0.0361(17) 0.0218(14) 0.0009(12) 0.0034(11) -0.0023(12)
C29 0.0346(17) 0.0320(16) 0.0238(15) -0.0001(12) 0.0142(13) -0.0061(13)
C30 0.0229(15) 0.0308(16) 0.0311(16) -0.0047(12) 0.0131(12) -0.0090(12)
C31 0.0159(13) 0.0215(13) 0.0268(14) -0.0064(11) 0.0089(11) -0.0029(10)
Br3 0.01862(15) 0.04322(19) 0.03037(16) 0.00886(13) 0.00187(12) -0.01049(12)
O2 0.0296(12) 0.0363(13) 0.0173(10) -0.0017(9) 0.0014(9) -0.0025(10)
O1 0.0274(12) 0.0447(15) 0.0469(16) -0.0011(12) 0.0104(11) 0.0008(11)
O3 0.039(4) 0.077(5) 0.0285(16) 0.017(3) 0.006(2) -0.022(3)
O3A 0.039(4) 0.077(5) 0.0285(16) 0.017(3) 0.006(2) -0.022(3)

loop_
_atom_type_symbol
_atom_type_description
_atom_type_scat_dispersion_real
_atom_type_scat_dispersion_imag
_atom_type_scat_source
C C 0.0033 0.0016 'International Tables Vol C Tables 4.2.6.8 and 6.1.1.4'
H H 0.0000 0.0000 'International Tables Vol C Tables 4.2.6.8 and 6.1.1.4'
N N 0.0061 0.0033 'International Tables Vol C Tables 4.2.6.8 and 6.1.1.4'
O O 0.0106 0.0060 'International Tables Vol C Tables 4.2.6.8 and 6.1.1.4'
Cu Cu 0.3201 1.2651 'International Tables Vol C Tables 4.2.6.8 and 6.1.1.4'
Br Br -0.2901 2.4595 'International Tables Vol C Tables 4.2.6.8 and 6.1.1.4'

loop_
_geom_angle_atom_site_label_1
_geom_angle_atom_site_label_2
_geom_angle_atom_site_label_3
_geom_angle
_geom_angle_site_symmetry_1
_geom_angle_site_symmetry_3
_geom_angle_publ_flag
N1 Cu1 N2 79.52(8) . . ?
N1 Cu1 N3 79.38(8) . . ?
N2 Cu1 N3 156.29(8) . . ?
N1 Cu1 Br1 162.43(6) . . ?
N2 Cu1 Br1 98.52(6) . . ?
N3 Cu1 Br1 98.32(6) . . ?
N1 Cu1 Br2 93.82(6) . . ?
N2 Cu1 Br2 94.72(6) . . ?
N3 Cu1 Br2 97.35(6) . . ?
Br1 Cu1 Br2 103.749(13) . . ?
C1 N1 C5 122.0(2) . . ?
C1 N1 Cu1 118.43(16) . . ?
C5 N1 Cu1 119.15(16) . . ?
C10 N2 C6 118.6(2) . . ?
C10 N2 Cu1 127.27(18) . . ?
C6 N2 Cu1 114.11(16) . . ?
C15 N3 C11 118.6(2) . . ?
C15 N3 Cu1 127.32(17) . . ?
C11 N3 Cu1 114.13(16) . . ?
C23 N4 C24 121.3(2) . . ?
C23 N4 C25 120.1(2) . . ?
C24 N4 C25 118.6(2) . . ?
N1 C1 C2 120.5(2) . . ?
N1 C1 C6 112.7(2) . . ?
C2 C1 C6 126.7(2) . . ?
C1 C2 C3 118.7(2) . . ?
C1 C2 H2 120.7 . . ?
C3 C2 H2 120.7 . . ?
C2 C3 C4 119.9(2) . . ?
C2 C3 C16 119.7(2) . . ?
C4 C3 C16 120.4(2) . . ?
C5 C4 C3 118.2(2) . . ?
C5 C4 H4 120.9 . . ?
C3 C4 H4 120.9 . . ?
N1 C5 C4 120.7(2) . . ?
N1 C5 C11 112.2(2) . . ?
C4 C5 C11 127.1(2) . . ?
N2 C6 C7 122.4(2) . . ?
N2 C6 C1 114.0(2) . . ?
C7 C6 C1 123.4(2) . . ?
C6 C7 C8 118.5(2) . . ?
C6 C7 H7 120.8 . . ?
C8 C7 H7 120.8 . . ?
C9 C8 C7 119.3(2) . . ?
C9 C8 H8 120.4 . . ?
C7 C8 H8 120.4 . . ?
C8 C9 C10 119.1(2) . . ?
C8 C9 H9 120.5 . . ?
C10 C9 H9 120.5 . . ?
N2 C10 C9 122.1(2) . . ?
N2 C10 H10 118.9 . . ?
C9 C10 H10 118.9 . . ?
N3 C11 C12 122.0(2) . . ?
N3 C11 C5 114.4(2) . . ?
C12 C11 C5 123.6(2) . . ?
C11 C12 C13 118.7(2) . . ?
C11 C12 H12 120.7 . . ?
C13 C12 H12 120.7 . . ?
C14 C13 C12 119.4(2) . . ?
C14 C13 H13 120.3 . . ?
C12 C13 H13 120.3 . . ?
C13 C14 C15 118.7(2) . . ?
C13 C14 H14 120.6 . . ?
C15 C14 H14 120.6 . . ?
N3 C15 C14 122.6(2) . . ?
N3 C15 H15 118.7 . . ?
C14 C15 H15 118.7 . . ?
C24 C16 C17 119.9(2) . . ?
C24 C16 C3 117.9(2) . . ?
C17 C16 C3 122.1(2) . . ?
C18 C17 C22 118.5(2) . . ?
C18 C17 C16 124.4(2) . . ?
C22 C17 C16 117.2(2) . . ?
C19 C18 C17 120.1(2) . . ?
C19 C18 H18 119.9 . . ?
C17 C18 H18 119.9 . . ?
C18 C19 C20 121.4(3) . . ?
C18 C19 H19 119.3 . . ?
C20 C19 H19 119.3 . . ?
C21 C20 C19 120.1(3) . . ?
C21 C20 H20 120.0 . . ?
C19 C20 H20 120.0 . . ?
C20 C21 C22 119.7(3) . . ?
C20 C21 H21 120.2 . . ?
C22 C21 H21 120.2 . . ?
C23 C22 C21 120.4(2) . . ?
C23 C22 C17 119.4(2) . . ?
C21 C22 C17 120.2(2) . . ?
N4 C23 C22 121.2(2) . . ?
N4 C23 H23 119.4 . . ?
C22 C23 H23 119.4 . . ?
C16 C24 N4 121.0(2) . . ?
C16 C24 H24 119.5 . . ?
N4 C24 H24 119.5 . . ?
N4 C25 C26 111.0(2) . . ?
N4 C25 H25A 109.4 . . ?
C26 C25 H25A 109.4 . . ?
N4 C25 H25B 109.4 . . ?
C26 C25 H25B 109.4 . . ?
H25A C25 H25B 108.0 . . ?
C31 C26 C27 119.1(3) . . ?
C31 C26 C25 119.5(2) . . ?
C27 C26 C25 121.4(2) . . ?
C28 C27 C26 120.3(3) . . ?
C28 C27 H27 119.8 . . ?
C26 C27 H27 119.8 . . ?
C27 C28 C29 120.1(3) . . ?
C27 C28 H28 120.0 . . ?
C29 C28 H28 120.0 . . ?
C30 C29 C28 119.8(3) . . ?
C30 C29 H29 120.1 . . ?
C28 C29 H29 120.1 . . ?
C29 C30 C31 120.1(3) . . ?
C29 C30 H30 120.0 . . ?
C31 C30 H30 120.0 . . ?
C30 C31 C26 120.6(3) . . ?
C30 C31 H31 119.7 . . ?
C26 C31 H31 119.7 . . ?
H2A O2 H2B 99(4) . . ?
H1A O1 H1B 104(5) . . ?
H3A O3 H3B 113.1(13) . . ?
H3C O3A H3D 112.5(19) . . ?

loop_
_geom_bond_atom_site_label_1
_geom_bond_atom_site_label_2
_geom_bond_distance
_geom_bond_site_symmetry_2
_geom_bond_publ_flag
Br1 Cu1 2.3580(4) . ?
Br2 Cu1 2.6536(4) . ?
Cu1 N1 1.951(2) . ?
Cu1 N2 2.035(2) . ?
Cu1 N3 2.044(2) . ?
N1 C1 1.338(3) . ?
N1 C5 1.340(3) . ?
N2 C10 1.334(3) . ?
N2 C6 1.360(3) . ?
N3 C15 1.337(3) . ?
N3 C11 1.361(3) . ?
N4 C23 1.326(3) . ?
N4 C24 1.376(3) . ?
N4 C25 1.501(3) . ?
C1 C2 1.385(3) . ?
C1 C6 1.479(3) . ?
C2 C3 1.396(3) . ?
C2 H2 0.9500 . ?
C3 C4 1.400(3) . ?
C3 C16 1.484(3) . ?
C4 C5 1.388(3) . ?
C4 H4 0.9500 . ?
C5 C11 1.480(3) . ?
C6 C7 1.379(3) . ?
C7 C8 1.397(4) . ?
C7 H7 0.9500 . ?
C8 C9 1.377(4) . ?
C8 H8 0.9500 . ?
C9 C10 1.396(4) . ?
C9 H9 0.9500 . ?
C10 H10 0.9500 . ?
C11 C12 1.389(3) . ?
C12 C13 1.391(4) . ?
C12 H12 0.9500 . ?
C13 C14 1.383(4) . ?
C13 H13 0.9500 . ?
C14 C15 1.392(4) . ?
C14 H14 0.9500 . ?
C15 H15 0.9500 . ?
C16 C24 1.364(4) . ?
C16 C17 1.433(3) . ?
C17 C18 1.411(4) . ?
C17 C22 1.425(3) . ?
C18 C19 1.376(4) . ?
C18 H18 0.9500 . ?
C19 C20 1.411(4) . ?
C19 H19 0.9500 . ?
C20 C21 1.369(4) . ?
C20 H20 0.9500 . ?
C21 C22 1.423(4) . ?
C21 H21 0.9500 . ?
C22 C23 1.400(4) . ?
C23 H23 0.9500 . ?
C24 H24 0.9500 . ?
C25 C26 1.511(4) . ?
C25 H25A 0.9900 . ?
C25 H25B 0.9900 . ?
C26 C31 1.392(4) . ?
C26 C27 1.394(4) . ?
C27 C28 1.390(4) . ?
C27 H27 0.9500 . ?
C28 C29 1.392(4) . ?
C28 H28 0.9500 . ?
C29 C30 1.387(5) . ?
C29 H29 0.9500 . ?
C30 C31 1.389(4) . ?
C30 H30 0.9500 . ?
C31 H31 0.9500 . ?
O2 H2A 0.834(10) . ?
O2 H2B 0.834(10) . ?
O1 H1A 0.843(10) . ?
O1 H1B 0.845(10) . ?
O3 H3A 0.8401(10) . ?
O3 H3B 0.8400(11) . ?
O3A H3C 0.845(10) . ?
O3A H3D 0.839(10) . ?

loop_
_geom_hbond_atom_site_label_D
_geom_hbond_atom_site_label_H
_geom_hbond_atom_site_label_A
_geom_hbond_distance_DH
_geom_hbond_distance_HA
_geom_hbond_distance_DA
_geom_hbond_angle_DHA
_geom_hbond_site_symmetry_A
_geom_hbond_publ_flag
O2 H2A Br2 0.834(10) 2.640(11) 3.471(2) 174(4) . yes
O2 H2B Br2 0.834(10) 2.585(16) 3.390(2) 162(4) 3_665 yes
O1 H1A Br3 0.843(10) 2.67(2) 3.477(3) 160(5) 2_645 yes
O1 H1B Br3 0.845(10) 2.716(17) 3.540(3) 165(5) 3_665 yes
O3^a H3A^a O2 0.8401(10) 2.112(9) 2.915(7) 160(3) . yes
O3^a H3B^a Br3 0.8400(11) 2.67(5) 3.400(7) 145(7) . yes
O3A^b H3C^b O2 0.845(10) 2.107(9) 2.943(10) 170(7) . yes
O3A^b H3D^b Br3 0.839(10) 2.55(6) 3.281(9) 147(10) . yes

loop_
_geom_torsion_atom_site_label_1
_geom_torsion_atom_site_label_2
_geom_torsion_atom_site_label_3
_geom_torsion_atom_site_label_4
_geom_torsion
_geom_torsion_site_symmetry_1
_geom_torsion_site_symmetry_2
_geom_torsion_site_symmetry_3
_geom_torsion_site_symmetry_4
_geom_torsion_publ_flag
C5 N1 C1 C2 0.7(3) . . . . ?
Cu1 N1 C1 C2 -171.78(17) . . . . ?
C5 N1 C1 C6 -177.3(2) . . . . ?
Cu1 N1 C1 C6 10.2(3) . . . . ?
N1 C1 C2 C3 1.5(3) . . . . ?
C6 C1 C2 C3 179.3(2) . . . . ?
C1 C2 C3 C4 -2.5(4) . . . . ?
C1 C2 C3 C16 174.4(2) . . . . ?
C2 C3 C4 C5 1.2(3) . . . . ?
C16 C3 C4 C5 -175.6(2) . . . . ?
C1 N1 C5 C4 -2.1(3) . . . . ?
Cu1 N1 C5 C4 170.40(17) . . . . ?
C1 N1 C5 C11 177.7(2) . . . . ?
Cu1 N1 C5 C11 -9.9(3) . . . . ?
C3 C4 C5 N1 1.0(3) . . . . ?
C3 C4 C5 C11 -178.6(2) . . . . ?
C10 N2 C6 C7 -1.3(3) . . . . ?
Cu1 N2 C6 C7 179.28(18) . . . . ?
C10 N2 C6 C1 173.9(2) . . . . ?
Cu1 N2 C6 C1 -5.4(2) . . . . ?
N1 C1 C6 N2 -2.6(3) . . . . ?
C2 C1 C6 N2 179.4(2) . . . . ?
N1 C1 C6 C7 172.6(2) . . . . ?
C2 C1 C6 C7 -5.3(4) . . . . ?
N2 C6 C7 C8 1.8(4) . . . . ?
C1 C6 C7 C8 -173.1(2) . . . . ?
C6 C7 C8 C9 -0.5(4) . . . . ?
C7 C8 C9 C10 -1.1(4) . . . . ?
C6 N2 C10 C9 -0.3(3) . . . . ?
Cu1 N2 C10 C9 178.94(17) . . . . ?
C8 C9 C10 N2 1.5(4) . . . . ?
C15 N3 C11 C12 -0.6(3) . . . . ?
Cu1 N3 C11 C12 -179.86(18) . . . . ?
C15 N3 C11 C5 179.1(2) . . . . ?
Cu1 N3 C11 C5 -0.2(2) . . . . ?
N1 C5 C11 N3 6.2(3) . . . . ?
C4 C5 C11 N3 -174.1(2) . . . . ?
N1 C5 C11 C12 -174.2(2) . . . . ?
C4 C5 C11 C12 5.5(4) . . . . ?
N3 C11 C12 C13 0.5(3) . . . . ?
C5 C11 C12 C13 -179.2(2) . . . . ?
C11 C12 C13 C14 -0.1(3) . . . . ?
C12 C13 C14 C15 -0.2(4) . . . . ?
C11 N3 C15 C14 0.4(3) . . . . ?
Cu1 N3 C15 C14 179.50(18) . . . . ?
C13 C14 C15 N3 0.0(4) . . . . ?
C2 C3 C16 C24 -121.1(3) . . . . ?
C4 C3 C16 C24 55.8(3) . . . . ?
C2 C3 C16 C17 56.4(3) . . . . ?
C4 C3 C16 C17 -126.8(3) . . . . ?
C24 C16 C17 C18 -177.2(2) . . . . ?
C3 C16 C17 C18 5.4(4) . . . . ?
C24 C16 C17 C22 1.3(4) . . . . ?
C3 C16 C17 C22 -176.1(2) . . . . ?
C22 C17 C18 C19 1.1(4) . . . . ?
C16 C17 C18 C19 179.6(2) . . . . ?
C17 C18 C19 C20 0.0(4) . . . . ?
C18 C19 C20 C21 -0.5(4) . . . . ?
C19 C20 C21 C22 -0.1(4) . . . . ?
C20 C21 C22 C23 -178.4(3) . . . . ?
C20 C21 C22 C17 1.2(4) . . . . ?
C18 C17 C22 C23 178.0(2) . . . . ?
C16 C17 C22 C23 -0.7(4) . . . . ?
C18 C17 C22 C21 -1.7(4) . . . . ?
C16 C17 C22 C21 179.7(2) . . . . ?
C24 N4 C23 C22 0.7(4) . . . . ?
C25 N4 C23 C22 178.3(2) . . . . ?
C21 C22 C23 N4 179.3(2) . . . . ?
C17 C22 C23 N4 -0.3(4) . . . . ?
C17 C16 C24 N4 -1.0(4) . . . . ?
C3 C16 C24 N4 176.5(2) . . . . ?
C23 N4 C24 C16 -0.1(4) . . . . ?
C25 N4 C24 C16 -177.7(2) . . . . ?
C23 N4 C25 C26 -105.0(3) . . . . ?
C24 N4 C25 C26 72.6(3) . . . . ?
N4 C25 C26 C31 89.4(3) . . . . ?
N4 C25 C26 C27 -90.7(3) . . . . ?
C31 C26 C27 C28 -2.1(4) . . . . ?
C25 C26 C27 C28 178.1(3) . . . . ?
C26 C27 C28 C29 0.7(5) . . . . ?
C27 C28 C29 C30 1.2(5) . . . . ?
C28 C29 C30 C31 -1.7(5) . . . . ?
C29 C30 C31 C26 0.3(4) . . . . ?
C27 C26 C31 C30 1.6(4) . . . . ?
C25 C26 C31 C30 -178.5(2) . . . . ?
